data_4062586
_journal_name_full Organometallics
_journal_paper_doi 10.1021/om034302w
_journal_year 2004
_chemical_formula_sum 'C51.5 H60 Al N2 P'
_chemical_formula_weight 764.96
_space_group_IT_number 14
_symmetry_cell_setting monoclinic
_symmetry_space_group_name_Hall '-P 2yn'
_symmetry_space_group_name_H-M 'P 1 21/n 1'
_cell_angle_alpha 90.00
_cell_angle_beta 91.982(8)
_cell_angle_gamma 90.00
_cell_formula_units_Z 4
_cell_length_a 10.388(2)
_cell_length_b 18.790(4)
_cell_length_c 24.636(7)
_cell_measurement_temperature 173(2)
_cell_volume 4805.8(19)
_diffrn_ambient_temperature 173(2)
_exptl_crystal_density_diffrn 1.057
_cod_depositor_comments
;
The following automatic conversions were performed:
'_symmetry_cell_setting' value 'Monoclinic' changed to 'monoclinic'
according to '/home/saulius/struct/CIF-dictionaries/cif_core.dic'
dictionary named 'cif_core.dic' version 2.4.1 from 2010-06-29.

Automatic conversion script
Id: cif_fix_enum 1527 2010-12-29 10:47:43Z saulius 
;
_cod_original_sg_symbol_H-M 'P 21/n'
_cod_original_formula_sum 'C51.50 H60 Al N2 P'
_cod_database_code 4062586

loop_
_symmetry_equiv_pos_as_xyz
'x, y, z'
'-x+1/2, y+1/2, -z+1/2'
'-x, -y, -z'
'x-1/2, -y-1/2, z-1/2'

loop_
_atom_site_label
_atom_site_type_symbol
_atom_site_fract_x
_atom_site_fract_y
_atom_site_fract_z
_atom_site_U_iso_or_equiv
_atom_site_adp_type
_atom_site_occupancy
_atom_site_symmetry_multiplicity
_atom_site_calc_flag
_atom_site_refinement_flags
_atom_site_disorder_assembly
_atom_site_disorder_group
P1 P 0.08034(8) 0.44103(4) 0.17185(4) 0.0389(3) Uani 1 1 d . . .
Al1 Al -0.05241(10) 0.29941(5) 0.19863(5) 0.0460(3) Uani 1 1 d . . .
N1 N 0.0481(3) 0.27481(14) 0.13892(11) 0.0413(7) Uani 1 1 d . . .
N2 N 0.0285(3) 0.38853(14) 0.21804(11) 0.0394(7) Uani 1 1 d . . .
C1 C -0.0315(5) 0.2284(2) 0.25723(18) 0.0693(12) Uani 1 1 d . . .
H1A H -0.0216 0.2529 0.2923 0.083 Uiso 1 1 calc R . .
H1B H 0.0452 0.1995 0.2512 0.083 Uiso 1 1 calc R . .
H1C H -0.1076 0.1976 0.2574 0.083 Uiso 1 1 calc R . .
C2 C -0.2339(4) 0.3195(2) 0.1776(2) 0.0762(14) Uani 1 1 d . . .
H2A H -0.2733 0.3475 0.2062 0.091 Uiso 1 1 calc R . .
H2B H -0.2807 0.2746 0.1727 0.091 Uiso 1 1 calc R . .
H2C H -0.2377 0.3464 0.1435 0.091 Uiso 1 1 calc R . .
C3 C 0.0751(3) 0.32263(18) 0.09826(14) 0.0438(8) Uani 1 1 d . . .
C4 C 0.0776(3) 0.39729(17) 0.10766(14) 0.0424(8) Uani 1 1 d . . .
C5 C 0.0975(4) 0.4435(2) 0.06360(15) 0.0575(10) Uani 1 1 d . . .
H5 H 0.0960 0.4933 0.0700 0.069 Uiso 1 1 calc R . .
C6 C 0.1188(5) 0.4201(2) 0.01226(16) 0.0677(12) Uani 1 1 d . . .
H6 H 0.1325 0.4527 -0.0164 0.081 Uiso 1 1 calc R . .
C7 C 0.1198(4) 0.3467(2) 0.00325(16) 0.0646(12) Uani 1 1 d . . .
H7 H 0.1351 0.3292 -0.0321 0.078 Uiso 1 1 calc R . .
C8 C 0.0993(4) 0.2997(2) 0.04441(15) 0.0555(10) Uani 1 1 d . . .
H8 H 0.1011 0.2501 0.0369 0.067 Uiso 1 1 calc R . .
C9 C 0.0829(4) 0.20152(18) 0.12814(14) 0.0459(9) Uani 1 1 d . . .
C10 C 0.2111(4) 0.17974(19) 0.13652(15) 0.0516(9) Uani 1 1 d . . .
C11 C 0.2430(4) 0.1090(2) 0.12655(17) 0.0639(11) Uani 1 1 d . . .
H11 H 0.3298 0.0938 0.1317 0.077 Uiso 1 1 calc R . .
C12 C 0.1504(5) 0.0605(2) 0.1092(2) 0.0745(13) Uani 1 1 d . . .
H12 H 0.1731 0.0122 0.1033 0.089 Uiso 1 1 calc R . .
C13 C 0.0250(5) 0.0825(2) 0.10058(19) 0.0708(12) Uani 1 1 d . . .
H13 H -0.0384 0.0493 0.0883 0.085 Uiso 1 1 calc R . .
C14 C -0.0102(4) 0.15311(19) 0.10967(17) 0.0562(10) Uani 1 1 d . . .
C15 C 0.3181(4) 0.2307(2) 0.15535(16) 0.0552(10) Uani 1 1 d . . .
H15 H 0.2766 0.2761 0.1665 0.066 Uiso 1 1 calc R . .
C16 C 0.4064(4) 0.2478(3) 0.10887(19) 0.0751(13) Uani 1 1 d . . .
H16A H 0.4734 0.2811 0.1216 0.090 Uiso 1 1 calc R . .
H16B H 0.3559 0.2693 0.0788 0.090 Uiso 1 1 calc R . .
H16C H 0.4467 0.2038 0.0963 0.090 Uiso 1 1 calc R . .
C17 C 0.3955(4) 0.2022(2) 0.20423(18) 0.0660(11) Uani 1 1 d . . .
H17A H 0.4528 0.2396 0.2187 0.079 Uiso 1 1 calc R . .
H17B H 0.4469 0.1613 0.1931 0.079 Uiso 1 1 calc R . .
H17C H 0.3366 0.1873 0.2323 0.079 Uiso 1 1 calc R . .
C18 C -0.1497(4) 0.1737(2) 0.09754(19) 0.0675(12) Uani 1 1 d . . .
H18 H -0.1582 0.2256 0.1054 0.081 Uiso 1 1 calc R . .
C19 C -0.2401(5) 0.1339(3) 0.1348(3) 0.117(2) Uani 1 1 d . . .
H19A H -0.3288 0.1502 0.1278 0.140 Uiso 1 1 calc R . .
H19B H -0.2147 0.1433 0.1728 0.140 Uiso 1 1 calc R . .
H19C H -0.2349 0.0826 0.1277 0.140 Uiso 1 1 calc R . .
C20 C -0.1859(6) 0.1626(3) 0.0374(3) 0.119(2) Uani 1 1 d . . .
H20A H -0.2761 0.1762 0.0306 0.143 Uiso 1 1 calc R . .
H20B H -0.1744 0.1125 0.0279 0.143 Uiso 1 1 calc R . .
H20C H -0.1305 0.1922 0.0153 0.143 Uiso 1 1 calc R . .
C21 C 0.0448(3) 0.40742(17) 0.27514(14) 0.0407(8) Uani 1 1 d . . .
C22 C 0.1501(3) 0.37900(17) 0.30552(14) 0.0444(8) Uani 1 1 d . . .
C23 C 0.1623(4) 0.39409(19) 0.36066(15) 0.0521(9) Uani 1 1 d . . .
H23 H 0.2326 0.3742 0.3812 0.062 Uiso 1 1 calc R . .
C24 C 0.0755(4) 0.4372(2) 0.38673(15) 0.0539(10) Uani 1 1 d . . .
C25 C -0.0274(4) 0.46410(19) 0.35639(15) 0.0521(10) Uani 1 1 d . . .
H25 H -0.0881 0.4933 0.3739 0.062 Uiso 1 1 calc R . .
C26 C -0.0460(3) 0.45024(18) 0.30125(15) 0.0446(8) Uani 1 1 d . . .
C27 C 0.2485(4) 0.3324(2) 0.27989(16) 0.0546(10) Uani 1 1 d . . .
H27A H 0.3007 0.3086 0.3084 0.065 Uiso 1 1 calc R . .
H27B H 0.3043 0.3616 0.2576 0.065 Uiso 1 1 calc R . .
H27C H 0.2047 0.2966 0.2570 0.065 Uiso 1 1 calc R . .
C28 C 0.0884(5) 0.4528(3) 0.44699(17) 0.0779(13) Uani 1 1 d . . .
H28A H 0.0031 0.4518 0.4627 0.094 Uiso 1 1 calc R . .
H28B H 0.1271 0.4999 0.4525 0.094 Uiso 1 1 calc R . .
H28C H 0.1435 0.4167 0.4647 0.094 Uiso 1 1 calc R . .
C29 C -0.1650(4) 0.4799(2) 0.27258(16) 0.0570(10) Uani 1 1 d . . .
H29A H -0.2348 0.4831 0.2982 0.068 Uiso 1 1 calc R . .
H29B H -0.1911 0.4485 0.2424 0.068 Uiso 1 1 calc R . .
H29C H -0.1463 0.5274 0.2585 0.068 Uiso 1 1 calc R . .
C30 C 0.2434(3) 0.47000(18) 0.18831(15) 0.0435(8) Uani 1 1 d . . .
C31 C 0.3443(4) 0.4456(2) 0.15778(17) 0.0547(10) Uani 1 1 d . . .
H31 H 0.3277 0.4167 0.1267 0.066 Uiso 1 1 calc R . .
C32 C 0.4706(4) 0.4642(3) 0.1733(2) 0.0749(13) Uani 1 1 d . . .
H32 H 0.5401 0.4474 0.1528 0.090 Uiso 1 1 calc R . .
C33 C 0.4949(4) 0.5058(3) 0.2174(2) 0.0777(14) Uani 1 1 d . . .
H33 H 0.5813 0.5181 0.2271 0.093 Uiso 1 1 calc R . .
C34 C 0.3964(4) 0.5307(2) 0.24819(18) 0.0628(11) Uani 1 1 d . . .
H34 H 0.4146 0.5601 0.2788 0.075 Uiso 1 1 calc R . .
C35 C 0.2692(3) 0.51209(19) 0.23394(15) 0.0478(9) Uani 1 1 d . . .
H35 H 0.2007 0.5282 0.2553 0.057 Uiso 1 1 calc R . .
C36 C -0.0173(3) 0.52027(18) 0.16088(14) 0.0435(8) Uani 1 1 d . . .
C37 C -0.1428(3) 0.5097(2) 0.14061(15) 0.0508(9) Uani 1 1 d . . .
H37 H -0.1712 0.4630 0.1316 0.061 Uiso 1 1 calc R . .
C38 C -0.2265(4) 0.5665(2) 0.13345(16) 0.0586(10) Uani 1 1 d . . .
H38 H -0.3118 0.5588 0.1196 0.070 Uiso 1 1 calc R . .
C39 C -0.1852(5) 0.6342(2) 0.14652(17) 0.0679(12) Uani 1 1 d . . .
H39 H -0.2429 0.6732 0.1426 0.082 Uiso 1 1 calc R . .
C40 C -0.0617(5) 0.6454(2) 0.16509(19) 0.0740(13) Uani 1 1 d . . .
H40 H -0.0341 0.6924 0.1735 0.089 Uiso 1 1 calc R . .
C41 C 0.0248(4) 0.5893(2) 0.17195(17) 0.0597(10) Uani 1 1 d . . .
H41 H 0.1112 0.5980 0.1840 0.072 Uiso 1 1 calc R . .
C42 C 0.7779(18) 0.3327(9) 0.4406(9) 0.098(6) Uiso 0.461(14) 1 d P A 1
C43 C 0.7745(13) 0.3226(6) 0.3845(7) 0.074(4) Uiso 0.461(14) 1 d P A 1
H43 H 0.8405 0.3001 0.3651 0.089 Uiso 0.461(14) 1 calc PR A 1
C44 C 0.656(2) 0.3513(9) 0.3598(7) 0.101(5) Uiso 0.461(14) 1 d P A 1
H44 H 0.6407 0.3470 0.3217 0.122 Uiso 0.461(14) 1 calc PR A 1
C45 C 0.5609(18) 0.3866(9) 0.3924(11) 0.105(6) Uiso 0.461(14) 1 d P A 1
H45 H 0.4810 0.4044 0.3782 0.125 Uiso 0.461(14) 1 calc PR A 1
C46 C 0.602(2) 0.3913(10) 0.4480(8) 0.110(6) Uiso 0.461(14) 1 d P A 1
H46 H 0.5478 0.4150 0.4726 0.132 Uiso 0.461(14) 1 calc PR A 1
C47 C 0.7251(19) 0.3603(8) 0.4690(7) 0.107(5) Uiso 0.461(14) 1 d P A 1
H47 H 0.7540 0.3653 0.5058 0.128 Uiso 0.461(14) 1 calc PR A 1
C48 C 0.869(2) 0.3117(10) 0.4699(9) 0.147(7) Uiso 0.461(14) 1 d P A 1
H48A H 0.8447 0.2671 0.4876 0.221 Uiso 0.461(14) 1 calc PR A 1
H48B H 0.8895 0.3477 0.4977 0.221 Uiso 0.461(14) 1 calc PR A 1
H48C H 0.9439 0.3036 0.4478 0.221 Uiso 0.461(14) 1 calc PR A 1
C42' C 0.7573(11) 0.3273(6) 0.4171(7) 0.076(3) Uiso 0.539(14) 1 d P A 2
C43' C 0.7264(13) 0.3272(5) 0.3609(5) 0.070(3) Uiso 0.539(14) 1 d P A 2
H43' H 0.7845 0.3057 0.3369 0.085 Uiso 0.539(14) 1 calc PR A 2
C44' C 0.6132(14) 0.3577(7) 0.3396(6) 0.096(4) Uiso 0.539(14) 1 d P A 2
H44' H 0.5934 0.3547 0.3018 0.116 Uiso 0.539(14) 1 calc PR A 2
C45' C 0.5404(14) 0.3877(7) 0.3689(6) 0.094(4) Uiso 0.539(14) 1 d P A 2
H45' H 0.4678 0.4104 0.3521 0.112 Uiso 0.539(14) 1 calc PR A 2
C46' C 0.5529(13) 0.3922(6) 0.4257(7) 0.087(4) Uiso 0.539(14) 1 d P A 2
H46' H 0.4882 0.4146 0.4460 0.104 Uiso 0.539(14) 1 calc PR A 2
C47' C 0.6623(14) 0.3631(6) 0.4520(5) 0.077(3) Uiso 0.539(14) 1 d P A 2
H47' H 0.6754 0.3660 0.4902 0.092 Uiso 0.539(14) 1 calc PR A 2
C48' C 0.8845(14) 0.2897(8) 0.4335(7) 0.129(5) Uiso 0.539(14) 1 d P A 2
H48D H 0.9082 0.2568 0.4046 0.194 Uiso 0.539(14) 1 calc PR A 2
H48E H 0.8737 0.2631 0.4672 0.194 Uiso 0.539(14) 1 calc PR A 2
H48F H 0.9527 0.3253 0.4390 0.194 Uiso 0.539(14) 1 calc PR A 2
C49 C 0.364(2) 0.6156(11) 0.0092(9) 0.168(7) Uiso 0.50 1 d P B 2
C50 C 0.2500(14) 0.6409(6) 0.0159(5) 0.106(4) Uiso 0.50 1 d P B 2
H50 H 0.1864 0.6392 -0.0127 0.127 Uiso 0.50 1 calc PR B 2
C51 C 0.2237(18) 0.6692(9) 0.0635(7) 0.151(6) Uiso 0.50 1 d P B 2
H51 H 0.1372 0.6848 0.0663 0.182 Uiso 0.50 1 calc PR B 2
C52 C 0.3043(13) 0.6805(7) 0.1122(5) 0.105(4) Uiso 0.50 1 d P B 2
H52 H 0.2909 0.7088 0.1435 0.126 Uiso 0.50 1 calc PR B 2
C53 C 0.395(2) 0.6422(10) 0.1005(8) 0.163(6) Uiso 0.50 1 d P B 2
H53 H 0.4460 0.6282 0.1314 0.195 Uiso 0.50 1 calc PR B 2
C54 C 0.4372(15) 0.6165(7) 0.0560(6) 0.120(4) Uiso 0.50 1 d P B 2
H54 H 0.5220 0.5976 0.0559 0.144 Uiso 0.50 1 calc PR B 2
C55 C 0.3889(13) 0.5850(7) -0.0334(5) 0.108(4) Uiso 0.50 1 d P B 2
H55A H 0.3589 0.5356 -0.0318 0.162 Uiso 0.50 1 calc PR B 2
H55B H 0.4822 0.5856 -0.0382 0.162 Uiso 0.50 1 calc PR B 2
H55C H 0.3453 0.6093 -0.0640 0.162 Uiso 0.50 1 calc PR B 2

loop_
_atom_site_aniso_label
_atom_site_aniso_U_11
_atom_site_aniso_U_22
_atom_site_aniso_U_33
_atom_site_aniso_U_23
_atom_site_aniso_U_13
_atom_site_aniso_U_12
P1 0.0343(5) 0.0389(5) 0.0432(5) 0.0017(4) -0.0012(4) 0.0040(4)
Al1 0.0373(6) 0.0429(6) 0.0580(7) -0.0021(5) 0.0055(5) -0.0019(4)
N1 0.0367(15) 0.0373(15) 0.0495(18) -0.0023(12) -0.0031(13) 0.0042(12)
N2 0.0367(15) 0.0423(15) 0.0390(16) 0.0022(12) -0.0001(12) 0.0028(12)
C1 0.085(3) 0.053(2) 0.071(3) 0.004(2) 0.018(2) -0.012(2)
C2 0.040(2) 0.065(3) 0.124(4) -0.030(3) 0.006(2) -0.003(2)
C3 0.0375(19) 0.047(2) 0.046(2) -0.0003(16) -0.0073(16) 0.0080(15)
C4 0.041(2) 0.0434(19) 0.042(2) 0.0030(15) -0.0005(15) 0.0107(15)
C5 0.072(3) 0.051(2) 0.050(2) 0.0055(17) 0.002(2) 0.0168(19)
C6 0.088(3) 0.069(3) 0.046(2) 0.012(2) 0.005(2) 0.025(2)
C7 0.085(3) 0.066(3) 0.043(2) 0.0010(19) -0.001(2) 0.027(2)
C8 0.066(3) 0.053(2) 0.046(2) -0.0078(17) -0.0051(19) 0.0156(19)
C9 0.049(2) 0.0408(19) 0.047(2) -0.0005(15) -0.0007(17) 0.0076(16)
C10 0.051(2) 0.046(2) 0.057(2) 0.0011(17) 0.0009(18) 0.0135(17)
C11 0.060(3) 0.060(3) 0.071(3) -0.002(2) -0.002(2) 0.021(2)
C12 0.085(3) 0.045(2) 0.092(4) -0.008(2) -0.005(3) 0.017(2)
C13 0.073(3) 0.045(2) 0.093(3) -0.010(2) -0.005(3) 0.003(2)
C14 0.055(2) 0.044(2) 0.068(3) -0.0058(18) -0.006(2) 0.0059(18)
C15 0.039(2) 0.058(2) 0.068(3) 0.0014(19) -0.0053(18) 0.0119(17)
C16 0.050(3) 0.094(3) 0.081(3) 0.012(3) 0.000(2) 0.007(2)
C17 0.056(3) 0.072(3) 0.070(3) 0.002(2) -0.008(2) 0.020(2)
C18 0.049(2) 0.051(2) 0.101(4) -0.016(2) -0.016(2) -0.0014(19)
C19 0.064(3) 0.080(4) 0.206(8) 0.003(4) 0.013(4) -0.011(3)
C20 0.099(4) 0.109(4) 0.145(6) -0.053(4) -0.067(4) 0.030(3)
C21 0.0391(19) 0.0416(18) 0.041(2) 0.0027(14) 0.0027(15) -0.0023(15)
C22 0.048(2) 0.0410(18) 0.044(2) 0.0070(15) 0.0007(17) 0.0023(16)
C23 0.054(2) 0.055(2) 0.046(2) 0.0111(17) -0.0072(18) 0.0004(18)
C24 0.062(3) 0.058(2) 0.042(2) 0.0026(17) 0.0003(19) -0.0064(19)
C25 0.059(2) 0.049(2) 0.049(2) -0.0018(16) 0.0111(19) 0.0023(18)
C26 0.044(2) 0.0429(19) 0.048(2) 0.0012(15) 0.0042(16) -0.0007(15)
C27 0.049(2) 0.059(2) 0.055(2) 0.0094(18) -0.0037(18) 0.0142(18)
C28 0.093(4) 0.092(3) 0.049(3) -0.005(2) 0.002(2) -0.002(3)
C29 0.048(2) 0.067(3) 0.056(2) -0.0011(19) 0.0068(19) 0.0139(19)
C30 0.0332(18) 0.0448(19) 0.052(2) 0.0104(16) -0.0014(16) 0.0020(15)
C31 0.043(2) 0.061(2) 0.060(3) 0.0089(18) 0.0085(18) 0.0055(18)
C32 0.041(2) 0.089(3) 0.096(4) 0.005(3) 0.016(2) 0.009(2)
C33 0.039(2) 0.101(4) 0.093(4) 0.012(3) -0.007(2) -0.010(2)
C34 0.049(2) 0.068(3) 0.070(3) 0.008(2) -0.008(2) -0.009(2)
C35 0.0372(19) 0.049(2) 0.057(2) 0.0068(17) -0.0013(17) -0.0038(16)
C36 0.041(2) 0.045(2) 0.044(2) 0.0024(15) -0.0028(16) 0.0075(15)
C37 0.043(2) 0.051(2) 0.057(2) 0.0048(17) -0.0042(18) 0.0056(17)
C38 0.045(2) 0.068(3) 0.062(3) 0.005(2) -0.0067(19) 0.0168(19)
C39 0.074(3) 0.066(3) 0.063(3) -0.002(2) -0.012(2) 0.034(2)
C40 0.092(4) 0.040(2) 0.088(3) -0.005(2) -0.018(3) 0.021(2)
C41 0.062(3) 0.046(2) 0.070(3) -0.0015(18) -0.014(2) 0.0089(19)

loop_
_geom_bond_atom_site_label_1
_geom_bond_atom_site_label_2
_geom_bond_distance
_geom_bond_site_symmetry_2
_geom_bond_publ_flag
P1 N2 1.613(3) . ?
P1 C4 1.782(4) . ?
P1 C30 1.812(3) . ?
P1 C36 1.817(3) . ?
Al1 N1 1.891(3) . ?
Al1 N2 1.926(3) . ?
Al1 C1 1.972(4) . ?
Al1 C2 1.974(4) . ?
N1 C3 1.382(4) . ?
N1 C9 1.450(4) . ?
N2 C21 1.455(4) . ?
C3 C4 1.422(5) . ?
C3 C8 1.425(5) . ?
C4 C5 1.411(5) . ?
C5 C6 1.364(5) . ?
C6 C7 1.397(6) . ?
C7 C8 1.368(6) . ?
C9 C14 1.393(5) . ?
C9 C10 1.402(5) . ?
C10 C11 1.394(5) . ?
C10 C15 1.527(5) . ?
C11 C12 1.381(6) . ?
C12 C13 1.376(6) . ?
C13 C14 1.396(5) . ?
C14 C18 1.519(5) . ?
C15 C17 1.522(5) . ?
C15 C16 1.526(6) . ?
C18 C20 1.529(7) . ?
C18 C19 1.532(7) . ?
C21 C22 1.409(5) . ?
C21 C26 1.412(5) . ?
C22 C23 1.389(5) . ?
C22 C27 1.502(5) . ?
C23 C24 1.387(5) . ?
C24 C25 1.378(5) . ?
C24 C28 1.514(6) . ?
C25 C26 1.390(5) . ?
C26 C29 1.509(5) . ?
C30 C31 1.389(5) . ?
C30 C35 1.393(5) . ?
C31 C32 1.398(6) . ?
C32 C33 1.354(7) . ?
C33 C34 1.377(6) . ?
C34 C35 1.399(5) . ?
C36 C41 1.394(5) . ?
C36 C37 1.394(5) . ?
C37 C38 1.384(5) . ?
C38 C39 1.376(6) . ?
C39 C40 1.364(6) . ?
C40 C41 1.390(6) . ?
C42 C47 1.040(19) . ?
C42 C48 1.23(2) . ?
C42 C43 1.39(2) . ?
C43 C44 1.46(2) . ?
C44 C45 1.45(3) . ?
C45 C46 1.42(3) . ?
C46 C47 1.49(3) . ?
C42' C43' 1.409(19) . ?
C42' C47' 1.491(19) . ?
C42' C48' 1.541(18) . ?
C43' C44' 1.395(19) . ?
C44' C45' 1.204(16) . ?
C45' C46' 1.40(2) . ?
C46' C47' 1.399(19) . ?
C49 C55 1.23(2) . ?
C49 C50 1.29(2) . ?
C49 C54 1.36(2) . ?
C50 C51 1.324(18) . ?
C51 C52 1.455(19) . ?
C51 C53 2.04(3) . ?
C52 C53 1.23(2) . ?
C53 C54 1.29(2) . ?
